data_7708589
loop_
_publ_author_name
'Henry, Andrew Timothy'
'Cosby, Taylor P. L.'
'Boyle, Paul D.'
'Baines, Kim M.'

_publ_section_title
;
 Assessing the Lewis Acidity and Catalytic Activity of
 Bis(catecholato)germanes
;
_journal_name_full 'Dalton Transactions'
_journal_paper_doi 10.1039/D1DT03180E
_journal_year 2021
_chemical_formula_sum 'C28 H36 Br8 Cl Ge N O4'
_chemical_formula_weight 1197.90
_space_group_crystal_system triclinic
_space_group_IT_number 2
_space_group_name_Hall '-P 1'
_space_group_name_H-M_alt 'P -1'
_atom_sites_solution_hydrogens geom
_atom_sites_solution_primary dual
_atom_sites_solution_secondary difmap
_audit_creation_method SHELXL-2016/6
_audit_update_record
;
2021-06-15 deposited with the CCDC.	2021-10-18 downloaded from the CCDC.
;
_cell_angle_alpha 84.984(10)
_cell_angle_beta 88.202(8)
_cell_angle_gamma 73.534(13)
_cell_formula_units_Z 2
_cell_length_a 9.864(5)
_cell_length_b 11.942(6)
_cell_length_c 16.473(7)
_cell_measurement_reflns_used 9198
_cell_measurement_temperature 223
_cell_measurement_theta_max 30.45
_cell_measurement_theta_min 2.38
_cell_volume 1853.7(15)
_computing_cell_refinement SAINT
_computing_data_collection Apex3
_computing_data_reduction SAINT
_computing_molecular_graphics Mercury
_computing_publication_material cif2tables.py
_computing_structure_refinement SHELXL
_computing_structure_solution SHELXT
_diffrn_ambient_temperature 223
_diffrn_detector 'CCD plate'
_diffrn_detector_type 'Bruker Apex2'
_diffrn_measured_fraction_theta_full 0.999
_diffrn_measured_fraction_theta_max 0.997
_diffrn_measurement_device '\k-geometry diffractometer'
_diffrn_measurement_device_type 'Bruker Kappa Axis Apex2'
_diffrn_measurement_method 'phi and omega scans'
_diffrn_radiation_type MoK\a
_diffrn_radiation_wavelength 0.71073
_diffrn_reflns_av_R_equivalents 0.0456
_diffrn_reflns_av_unetI/netI 0.0243
_diffrn_reflns_Laue_measured_fraction_full 0.999
_diffrn_reflns_Laue_measured_fraction_max 0.997
_diffrn_reflns_limit_h_max 14
_diffrn_reflns_limit_h_min -14
_diffrn_reflns_limit_k_max 17
_diffrn_reflns_limit_k_min -17
_diffrn_reflns_limit_l_max 23
_diffrn_reflns_limit_l_min -23
_diffrn_reflns_number 112781
_diffrn_reflns_point_group_measured_fraction_full 0.999
_diffrn_reflns_point_group_measured_fraction_max 0.997
_diffrn_reflns_theta_full 25.242
_diffrn_reflns_theta_max 30.556
_diffrn_reflns_theta_min 1.241
_diffrn_source 'sealed tube'
_exptl_absorpt_coefficient_mu 9.554
_exptl_absorpt_correction_T_max 0.7461
_exptl_absorpt_correction_T_min 0.3819
_exptl_absorpt_correction_type multi-scan
_exptl_absorpt_process_details SADABS
_exptl_crystal_colour colourless
_exptl_crystal_density_diffrn 2.146
_exptl_crystal_description prism
_exptl_crystal_F_000 1144
_exptl_crystal_size_max 0.354
_exptl_crystal_size_mid 0.340
_exptl_crystal_size_min 0.144
_refine_diff_density_max 0.941
_refine_diff_density_min -0.928
_refine_diff_density_rms 0.099
_refine_ls_extinction_method none
_refine_ls_goodness_of_fit_ref 1.033
_refine_ls_hydrogen_treatment constr
_refine_ls_matrix_type full
_refine_ls_number_parameters 392
_refine_ls_number_reflns 11316
_refine_ls_number_restraints 0
_refine_ls_restrained_S_all 1.033
_refine_ls_R_factor_all 0.0462
_refine_ls_R_factor_gt 0.0275
_refine_ls_shift/su_max 0.002
_refine_ls_shift/su_mean 0.000
_refine_ls_structure_factor_coef Fsqd
_refine_ls_weighting_details 'w=1/[\s^2^(Fo^2^)+(0.0219P)^2^+1.5099P] where P=(Fo^2^+2Fc^2^)/3'
_refine_ls_weighting_scheme calc
_refine_ls_wR_factor_gt 0.0518
_refine_ls_wR_factor_ref 0.0571
_reflns_Friedel_coverage 0.000
_reflns_number_gt 8838
_reflns_number_total 11316
_reflns_threshold_expression 'I > 2\s(I)'
_cod_data_source_file d1dt03180e3.cif
_cod_data_source_block b21079
_cod_original_cell_volume 1853.6(16)
_cod_database_code 7708589
_shelx_shelxl_version_number 2016/6
_shelx_space_group_comment
;
The symmetry employed for this shelxl refinement is uniquely defined
by the following loop, which should always be used as a source of
symmetry information in preference to the above space-group names.
They are only intended as comments.
;
_shelx_estimated_absorpt_t_min 0.133
_shelx_estimated_absorpt_t_max 0.340

loop_
_space_group_symop_operation_xyz
'x, y, z'
'-x, -y, -z'

loop_
_atom_site_label
_atom_site_type_symbol
_atom_site_fract_x
_atom_site_fract_y
_atom_site_fract_z
_atom_site_U_iso_or_equiv
_atom_site_adp_type
_atom_site_occupancy
_atom_site_site_symmetry_order
_atom_site_calc_flag
_atom_site_refinement_flags_posn
_atom_site_refinement_flags_adp
_atom_site_refinement_flags_occupancy
_atom_site_disorder_assembly
_atom_site_disorder_group
Ge1 Ge 0.95230(2) 0.23707(2) 0.24993(2) 0.02174(5) Uani 1 1 d . . . . .
Cl1 Cl 0.92190(7) 0.42396(6) 0.24691(4) 0.03627(14) Uani 1 1 d . . . . .
O1 O 1.10112(16) 0.17952(16) 0.18089(9) 0.0295(4) Uani 1 1 d . . . . .
O2 O 0.83324(16) 0.22850(16) 0.16734(9) 0.0290(4) Uani 1 1 d . . . . .
O3 O 1.08107(15) 0.18722(15) 0.33389(9) 0.0265(3) Uani 1 1 d . . . . .
O4 O 0.81578(15) 0.21317(15) 0.32232(9) 0.0258(3) Uani 1 1 d . . . . .
C1 C 1.0544(2) 0.1735(2) 0.10585(13) 0.0244(5) Uani 1 1 d . . . . .
C2 C 0.9075(2) 0.2011(2) 0.09824(13) 0.0234(4) Uani 1 1 d . . . . .
C3 C 0.8481(2) 0.1982(2) 0.02360(13) 0.0249(5) Uani 1 1 d . . . . .
C4 C 0.9365(3) 0.1662(2) -0.04400(13) 0.0273(5) Uani 1 1 d . . . . .
C5 C 1.0820(2) 0.1386(2) -0.03607(13) 0.0281(5) Uani 1 1 d . . . . .
C6 C 1.1418(2) 0.1416(2) 0.03939(13) 0.0269(5) Uani 1 1 d . . . . .
C7 C 1.0136(2) 0.1746(2) 0.40459(12) 0.0216(4) Uani 1 1 d . . . . .
C8 C 0.8684(2) 0.1881(2) 0.39847(12) 0.0218(4) Uani 1 1 d . . . . .
C9 C 0.7885(2) 0.1763(2) 0.46753(13) 0.0237(4) Uani 1 1 d . . . . .
C10 C 0.8537(2) 0.1490(2) 0.54384(12) 0.0230(4) Uani 1 1 d . . . . .
C11 C 0.9976(2) 0.1360(2) 0.55030(12) 0.0225(4) Uani 1 1 d . . . . .
C12 C 1.0778(2) 0.1501(2) 0.48022(13) 0.0228(4) Uani 1 1 d . . . . .
Br3 Br 0.65042(3) 0.23903(3) 0.01602(2) 0.04020(7) Uani 1 1 d . . . . .
Br4 Br 0.85689(3) 0.15986(3) -0.14561(2) 0.03922(7) Uani 1 1 d . . . . .
Br5 Br 1.20210(3) 0.09683(3) -0.12633(2) 0.04976(8) Uani 1 1 d . . . . .
Br6 Br 1.33837(3) 0.10198(3) 0.05452(2) 0.04287(7) Uani 1 1 d . . . . .
Br9 Br 0.59281(2) 0.20305(3) 0.45511(2) 0.04084(7) Uani 1 1 d . . . . .
Br10 Br 0.74437(3) 0.13002(3) 0.63699(2) 0.03403(6) Uani 1 1 d . . . . .
Br11 Br 1.08484(3) 0.10109(2) 0.65307(2) 0.03391(6) Uani 1 1 d . . . . .
Br12 Br 1.27139(2) 0.13851(3) 0.48492(2) 0.03694(7) Uani 1 1 d . . . . .
N1 N 0.36557(19) 0.44409(16) 0.24130(11) 0.0221(4) Uani 1 1 d . . . . .
C13 C 0.4795(2) 0.32777(19) 0.23916(13) 0.0216(4) Uani 1 1 d . . . . .
H13A H 0.527021 0.325892 0.185942 0.026 Uiso 1 1 calc R U . . .
H13B H 0.550091 0.324036 0.280620 0.026 Uiso 1 1 calc R U . . .
C14 C 0.4274(2) 0.2196(2) 0.25350(14) 0.0246(4) Uani 1 1 d . . . . .
H14A H 0.350113 0.225403 0.215959 0.029 Uiso 1 1 calc R U . . .
H14B H 0.391051 0.214321 0.309329 0.029 Uiso 1 1 calc R U . . .
C15 C 0.5475(2) 0.1103(2) 0.24012(15) 0.0289(5) Uani 1 1 d . . . . .
H15A H 0.574544 0.110557 0.182364 0.035 Uiso 1 1 calc R U . . .
H15B H 0.629907 0.110912 0.271663 0.035 Uiso 1 1 calc R U . . .
C16 C 0.5044(3) 0.0002(2) 0.26585(18) 0.0408(6) Uani 1 1 d . . . . .
H16A H 0.492594 -0.006601 0.324582 0.061 Uiso 1 1 calc R U . . .
H16B H 0.577158 -0.067679 0.249420 0.061 Uiso 1 1 calc R U . . .
H16C H 0.415930 0.004287 0.239996 0.061 Uiso 1 1 calc R U . . .
C17 C 0.2552(2) 0.4573(2) 0.17609(14) 0.0268(5) Uani 1 1 d . . . . .
H17A H 0.201985 0.400393 0.190772 0.032 Uiso 1 1 calc R U . . .
H17B H 0.188545 0.535643 0.176743 0.032 Uiso 1 1 calc R U . . .
C18 C 0.3106(3) 0.4408(3) 0.09021(15) 0.0356(6) Uani 1 1 d . . . . .
H18A H 0.374664 0.361681 0.087573 0.043 Uiso 1 1 calc R U . . .
H18B H 0.363679 0.497253 0.073981 0.043 Uiso 1 1 calc R U . . .
C19 C 0.1877(3) 0.4587(3) 0.03258(16) 0.0442(7) Uani 1 1 d . . . . .
H19A H 0.131614 0.405310 0.051139 0.053 Uiso 1 1 calc R U . . .
H19B H 0.126539 0.539101 0.033515 0.053 Uiso 1 1 calc R U . . .
C20 C 0.2389(4) 0.4363(4) -0.05385(19) 0.0716(11) Uani 1 1 d . . . . .
H20A H 0.288849 0.492621 -0.073667 0.107 Uiso 1 1 calc R U . . .
H20B H 0.158476 0.444441 -0.088586 0.107 Uiso 1 1 calc R U . . .
H20C H 0.302024 0.357641 -0.054590 0.107 Uiso 1 1 calc R U . . .
C21 C 0.4334(2) 0.5434(2) 0.22574(14) 0.0269(5) Uani 1 1 d . . . . .
H21A H 0.357810 0.616818 0.216571 0.032 Uiso 1 1 calc R U . . .
H21B H 0.488863 0.531510 0.175216 0.032 Uiso 1 1 calc R U . . .
C22 C 0.5288(3) 0.5583(2) 0.29218(15) 0.0307(5) Uani 1 1 d . . . . .
H22A H 0.605004 0.485683 0.303129 0.037 Uiso 1 1 calc R U . . .
H22B H 0.474388 0.575871 0.342572 0.037 Uiso 1 1 calc R U . . .
C23 C 0.5909(3) 0.6583(2) 0.26381(16) 0.0345(6) Uani 1 1 d . . . . .
H23A H 0.649322 0.637767 0.215131 0.041 Uiso 1 1 calc R U . . .
H23B H 0.513783 0.728744 0.248748 0.041 Uiso 1 1 calc R U . . .
C24 C 0.6802(3) 0.6851(3) 0.3288(2) 0.0483(7) Uani 1 1 d . . . . .
H24A H 0.620928 0.712583 0.375171 0.072 Uiso 1 1 calc R U . . .
H24B H 0.722978 0.745150 0.306747 0.072 Uiso 1 1 calc R U . . .
H24C H 0.753830 0.614561 0.345968 0.072 Uiso 1 1 calc R U . . .
C25 C 0.2920(2) 0.4466(2) 0.32386(13) 0.0270(5) Uani 1 1 d . . . . .
H25A H 0.246626 0.383213 0.329311 0.032 Uiso 1 1 calc R U . . .
H25B H 0.364360 0.429656 0.366179 0.032 Uiso 1 1 calc R U . . .
C26 C 0.1814(3) 0.5601(2) 0.34057(16) 0.0367(6) Uani 1 1 d . . . . .
H26A H 0.224690 0.624795 0.336097 0.044 Uiso 1 1 calc R U . . .
H26B H 0.105978 0.577413 0.300116 0.044 Uiso 1 1 calc R U . . .
C27 C 0.1200(4) 0.5488(3) 0.4251(2) 0.0610(10) Uani 1 1 d . . . . .
H27A H 0.042058 0.619147 0.432851 0.073 Uiso 1 1 calc R U . . .
H27B H 0.081018 0.481566 0.429602 0.073 Uiso 1 1 calc R U . . .
C28 C 0.2265(6) 0.5329(4) 0.4918(2) 0.0907(16) Uani 1 1 d . . . . .
H28A H 0.290464 0.454346 0.493355 0.136 Uiso 1 1 calc R U . . .
H28B H 0.177696 0.544703 0.543753 0.136 Uiso 1 1 calc R U . . .
H28C H 0.279861 0.589609 0.481213 0.136 Uiso 1 1 calc R U . . .

loop_
_atom_site_aniso_label
_atom_site_aniso_U_11
_atom_site_aniso_U_22
_atom_site_aniso_U_33
_atom_site_aniso_U_23
_atom_site_aniso_U_13
_atom_site_aniso_U_12
Ge1 0.01608(10) 0.03326(13) 0.01584(10) -0.00160(9) 0.00150(8) -0.00718(9)
Cl1 0.0311(3) 0.0335(3) 0.0435(3) -0.0002(3) 0.0024(2) -0.0093(3)
O1 0.0184(7) 0.0489(11) 0.0189(7) -0.0074(7) 0.0009(6) -0.0046(7)
O2 0.0183(7) 0.0519(11) 0.0176(7) -0.0061(7) 0.0026(6) -0.0104(7)
O3 0.0170(7) 0.0441(10) 0.0175(7) 0.0002(7) 0.0010(5) -0.0082(7)
O4 0.0177(7) 0.0437(10) 0.0168(7) 0.0027(7) -0.0012(5) -0.0112(7)
C1 0.0230(10) 0.0300(13) 0.0187(9) -0.0038(9) 0.0016(8) -0.0046(9)
C2 0.0222(10) 0.0291(12) 0.0187(9) -0.0015(9) 0.0025(8) -0.0074(9)
C3 0.0220(10) 0.0312(13) 0.0208(10) -0.0016(9) -0.0004(8) -0.0063(9)
C4 0.0337(12) 0.0289(13) 0.0177(10) -0.0025(9) -0.0012(9) -0.0060(10)
C5 0.0289(11) 0.0318(13) 0.0200(10) -0.0047(9) 0.0084(9) -0.0029(10)
C6 0.0195(10) 0.0342(13) 0.0238(10) -0.0025(9) 0.0040(8) -0.0030(9)
C7 0.0191(9) 0.0263(12) 0.0193(9) -0.0006(8) 0.0016(7) -0.0069(8)
C8 0.0208(10) 0.0273(12) 0.0179(9) 0.0008(8) -0.0022(7) -0.0084(9)
C9 0.0190(10) 0.0300(12) 0.0232(10) 0.0009(9) 0.0007(8) -0.0097(9)
C10 0.0254(10) 0.0273(12) 0.0180(9) -0.0014(8) 0.0027(8) -0.0105(9)
C11 0.0260(10) 0.0253(12) 0.0167(9) -0.0017(8) -0.0039(8) -0.0076(9)
C12 0.0191(10) 0.0267(12) 0.0237(10) -0.0043(9) -0.0010(8) -0.0074(9)
Br3 0.02315(11) 0.0689(2) 0.02767(12) -0.00795(12) -0.00228(9) -0.01022(12)
Br4 0.04191(14) 0.05088(17) 0.02036(11) -0.00694(10) -0.00499(10) -0.00409(12)
Br5 0.03851(15) 0.0769(2) 0.02553(12) -0.01592(13) 0.01039(11) -0.00044(14)
Br6 0.02085(11) 0.0681(2) 0.03583(13) -0.01593(13) 0.00521(10) -0.00344(12)
Br9 0.01996(11) 0.0727(2) 0.02998(12) 0.01026(12) -0.00050(9) -0.01750(12)
Br10 0.03460(13) 0.05105(17) 0.02046(10) 0.00034(10) 0.00562(9) -0.02015(12)
Br11 0.03631(13) 0.04930(16) 0.01926(10) -0.00048(10) -0.00699(9) -0.01714(11)
Br12 0.02094(11) 0.06379(19) 0.02833(12) -0.00197(11) -0.00379(9) -0.01571(11)
N1 0.0206(8) 0.0224(10) 0.0223(8) 0.0005(7) 0.0005(7) -0.0054(7)
C13 0.0195(10) 0.0203(11) 0.0237(10) -0.0005(8) -0.0005(8) -0.0036(8)
C14 0.0232(10) 0.0232(12) 0.0279(11) -0.0024(9) 0.0017(8) -0.0076(9)
C15 0.0267(11) 0.0227(12) 0.0362(12) -0.0015(10) 0.0070(9) -0.0061(9)
C16 0.0490(16) 0.0236(14) 0.0485(16) 0.0008(12) 0.0126(13) -0.0104(12)
C17 0.0197(10) 0.0287(13) 0.0294(11) 0.0005(9) -0.0027(8) -0.0033(9)
C18 0.0286(12) 0.0500(17) 0.0275(12) 0.0004(11) -0.0035(9) -0.0107(12)
C19 0.0412(15) 0.0566(19) 0.0333(13) 0.0035(13) -0.0126(11) -0.0123(14)
C20 0.075(3) 0.102(3) 0.0304(15) 0.0035(18) -0.0162(16) -0.015(2)
C21 0.0282(11) 0.0224(12) 0.0293(11) 0.0032(9) 0.0001(9) -0.0073(9)
C22 0.0328(12) 0.0273(13) 0.0334(12) -0.0009(10) -0.0019(10) -0.0109(10)
C23 0.0385(14) 0.0277(14) 0.0401(14) -0.0009(11) -0.0015(11) -0.0143(11)
C24 0.0534(18) 0.0367(17) 0.0608(19) -0.0043(14) -0.0145(15) -0.0207(14)
C25 0.0304(12) 0.0262(12) 0.0239(10) -0.0029(9) 0.0086(9) -0.0078(10)
C26 0.0371(14) 0.0305(14) 0.0406(14) -0.0073(11) 0.0105(11) -0.0066(11)
C27 0.085(3) 0.0366(17) 0.059(2) -0.0148(15) 0.0438(19) -0.0152(17)
C28 0.155(5) 0.058(2) 0.0361(18) -0.0091(17) 0.015(2) 0.009(3)

loop_
_atom_type_symbol
_atom_type_description
_atom_type_scat_dispersion_real
_atom_type_scat_dispersion_imag
_atom_type_scat_source
C C 0.0033 0.0016 'International Tables Vol C Tables 4.2.6.8 and 6.1.1.4'
H H 0.0000 0.0000 'International Tables Vol C Tables 4.2.6.8 and 6.1.1.4'
N N 0.0061 0.0033 'International Tables Vol C Tables 4.2.6.8 and 6.1.1.4'
O O 0.0106 0.0060 'International Tables Vol C Tables 4.2.6.8 and 6.1.1.4'
Cl Cl 0.1484 0.1585 'International Tables Vol C Tables 4.2.6.8 and 6.1.1.4'
Ge Ge 0.1547 1.8001 'International Tables Vol C Tables 4.2.6.8 and 6.1.1.4'
Br Br -0.2901 2.4595 'International Tables Vol C Tables 4.2.6.8 and 6.1.1.4'

loop_
_geom_angle_atom_site_label_1
_geom_angle_atom_site_label_2
_geom_angle_atom_site_label_3
_geom_angle
_geom_angle_site_symmetry_1
_geom_angle_site_symmetry_3
_geom_angle_publ_flag
O4 Ge1 O1 150.29(8) . . ?
O4 Ge1 O3 87.88(7) . . ?
O1 Ge1 O3 86.63(8) . . ?
O4 Ge1 O2 87.33(8) . . ?
O1 Ge1 O2 87.46(8) . . ?
O3 Ge1 O2 158.98(8) . . ?
O4 Ge1 Cl1 103.03(6) . . ?
O1 Ge1 Cl1 106.68(6) . . ?
O3 Ge1 Cl1 99.60(6) . . ?
O2 Ge1 Cl1 101.42(6) . . ?
C1 O1 Ge1 110.80(13) . . ?
C2 O2 Ge1 110.38(13) . . ?
C7 O3 Ge1 110.10(13) . . ?
C8 O4 Ge1 110.26(13) . . ?
O1 C1 C6 124.2(2) . . ?
O1 C1 C2 115.40(18) . . ?
C6 C1 C2 120.4(2) . . ?
O2 C2 C3 124.6(2) . . ?
O2 C2 C1 115.24(18) . . ?
C3 C2 C1 120.16(19) . . ?
C2 C3 C4 119.5(2) . . ?
C2 C3 Br3 118.54(16) . . ?
C4 C3 Br3 121.93(17) . . ?
C5 C4 C3 120.1(2) . . ?
C5 C4 Br4 120.02(17) . . ?
C3 C4 Br4 119.90(18) . . ?
C4 C5 C6 120.3(2) . . ?
C4 C5 Br5 120.67(17) . . ?
C6 C5 Br5 119.03(17) . . ?
C1 C6 C5 119.5(2) . . ?
C1 C6 Br6 118.21(17) . . ?
C5 C6 Br6 122.29(16) . . ?
O3 C7 C12 124.53(19) . . ?
O3 C7 C8 115.51(18) . . ?
C12 C7 C8 119.96(19) . . ?
O4 C8 C9 124.19(19) . . ?
O4 C8 C7 115.41(18) . . ?
C9 C8 C7 120.40(19) . . ?
C8 C9 C10 119.74(19) . . ?
C8 C9 Br9 117.96(16) . . ?
C10 C9 Br9 122.27(16) . . ?
C11 C10 C9 120.09(19) . . ?
C11 C10 Br10 120.66(16) . . ?
C9 C10 Br10 119.24(16) . . ?
C10 C11 C12 119.98(19) . . ?
C10 C11 Br11 120.09(16) . . ?
C12 C11 Br11 119.93(16) . . ?
C7 C12 C11 119.81(19) . . ?
C7 C12 Br12 117.98(16) . . ?
C11 C12 Br12 122.21(16) . . ?
C21 N1 C25 111.91(17) . . ?
C21 N1 C17 108.46(17) . . ?
C25 N1 C17 108.01(17) . . ?
C21 N1 C13 109.07(17) . . ?
C25 N1 C13 108.32(16) . . ?
C17 N1 C13 111.09(17) . . ?
C14 C13 N1 115.22(17) . . ?
C14 C13 H13A 108.5 . . ?
N1 C13 H13A 108.5 . . ?
C14 C13 H13B 108.5 . . ?
N1 C13 H13B 108.5 . . ?
H13A C13 H13B 107.5 . . ?
C13 C14 C15 110.04(18) . . ?
C13 C14 H14A 109.7 . . ?
C15 C14 H14A 109.7 . . ?
C13 C14 H14B 109.7 . . ?
C15 C14 H14B 109.7 . . ?
H14A C14 H14B 108.2 . . ?
C16 C15 C14 111.1(2) . . ?
C16 C15 H15A 109.4 . . ?
C14 C15 H15A 109.4 . . ?
C16 C15 H15B 109.4 . . ?
C14 C15 H15B 109.4 . . ?
H15A C15 H15B 108.0 . . ?
C15 C16 H16A 109.5 . . ?
C15 C16 H16B 109.5 . . ?
H16A C16 H16B 109.5 . . ?
C15 C16 H16C 109.5 . . ?
H16A C16 H16C 109.5 . . ?
H16B C16 H16C 109.5 . . ?
C18 C17 N1 116.04(18) . . ?
C18 C17 H17A 108.3 . . ?
N1 C17 H17A 108.3 . . ?
C18 C17 H17B 108.3 . . ?
N1 C17 H17B 108.3 . . ?
H17A C17 H17B 107.4 . . ?
C17 C18 C19 109.5(2) . . ?
C17 C18 H18A 109.8 . . ?
C19 C18 H18A 109.8 . . ?
C17 C18 H18B 109.8 . . ?
C19 C18 H18B 109.8 . . ?
H18A C18 H18B 108.2 . . ?
C20 C19 C18 111.4(3) . . ?
C20 C19 H19A 109.3 . . ?
C18 C19 H19A 109.3 . . ?
C20 C19 H19B 109.3 . . ?
C18 C19 H19B 109.3 . . ?
H19A C19 H19B 108.0 . . ?
C19 C20 H20A 109.5 . . ?
C19 C20 H20B 109.5 . . ?
H20A C20 H20B 109.5 . . ?
C19 C20 H20C 109.5 . . ?
H20A C20 H20C 109.5 . . ?
H20B C20 H20C 109.5 . . ?
N1 C21 C22 116.65(19) . . ?
N1 C21 H21A 108.1 . . ?
C22 C21 H21A 108.1 . . ?
N1 C21 H21B 108.1 . . ?
C22 C21 H21B 108.1 . . ?
H21A C21 H21B 107.3 . . ?
C21 C22 C23 108.7(2) . . ?
C21 C22 H22A 110.0 . . ?
C23 C22 H22A 110.0 . . ?
C21 C22 H22B 110.0 . . ?
C23 C22 H22B 110.0 . . ?
H22A C22 H22B 108.3 . . ?
C24 C23 C22 112.4(2) . . ?
C24 C23 H23A 109.1 . . ?
C22 C23 H23A 109.1 . . ?
C24 C23 H23B 109.1 . . ?
C22 C23 H23B 109.1 . . ?
H23A C23 H23B 107.9 . . ?
C23 C24 H24A 109.5 . . ?
C23 C24 H24B 109.5 . . ?
H24A C24 H24B 109.5 . . ?
C23 C24 H24C 109.5 . . ?
H24A C24 H24C 109.5 . . ?
H24B C24 H24C 109.5 . . ?
C26 C25 N1 116.44(19) . . ?
C26 C25 H25A 108.2 . . ?
N1 C25 H25A 108.2 . . ?
C26 C25 H25B 108.2 . . ?
N1 C25 H25B 108.2 . . ?
H25A C25 H25B 107.3 . . ?
C27 C26 C25 109.8(2) . . ?
C27 C26 H26A 109.7 . . ?
C25 C26 H26A 109.7 . . ?
C27 C26 H26B 109.7 . . ?
C25 C26 H26B 109.7 . . ?
H26A C26 H26B 108.2 . . ?
C28 C27 C26 113.3(3) . . ?
C28 C27 H27A 108.9 . . ?
C26 C27 H27A 108.9 . . ?
C28 C27 H27B 108.9 . . ?
C26 C27 H27B 108.9 . . ?
H27A C27 H27B 107.7 . . ?
C27 C28 H28A 109.5 . . ?
C27 C28 H28B 109.5 . . ?
H28A C28 H28B 109.5 . . ?
C27 C28 H28C 109.5 . . ?
H28A C28 H28C 109.5 . . ?
H28B C28 H28C 109.5 . . ?

loop_
_geom_bond_atom_site_label_1
_geom_bond_atom_site_label_2
_geom_bond_distance
_geom_bond_site_symmetry_2
_geom_bond_publ_flag
Ge1 O4 1.8369(16) . ?
Ge1 O1 1.8387(16) . ?
Ge1 O3 1.8489(16) . ?
Ge1 O2 1.8529(16) . ?
Ge1 Cl1 2.1622(13) . ?
O1 C1 1.347(3) . ?
O2 C2 1.348(3) . ?
O3 C7 1.341(2) . ?
O4 C8 1.349(2) . ?
C1 C6 1.384(3) . ?
C1 C2 1.399(3) . ?
C2 C3 1.386(3) . ?
C3 C4 1.403(3) . ?
C3 Br3 1.877(2) . ?
C4 C5 1.387(3) . ?
C4 Br4 1.887(2) . ?
C5 C6 1.400(3) . ?
C5 Br5 1.883(2) . ?
C6 Br6 1.881(2) . ?
C7 C12 1.385(3) . ?
C7 C8 1.401(3) . ?
C8 C9 1.384(3) . ?
C9 C10 1.400(3) . ?
C9 Br9 1.880(2) . ?
C10 C11 1.390(3) . ?
C10 Br10 1.882(2) . ?
C11 C12 1.404(3) . ?
C11 Br11 1.883(2) . ?
C12 Br12 1.879(2) . ?
N1 C21 1.518(3) . ?
N1 C25 1.520(3) . ?
N1 C17 1.520(3) . ?
N1 C13 1.521(3) . ?
C13 C14 1.518(3) . ?
C13 H13A 0.9800 . ?
C13 H13B 0.9800 . ?
C14 C15 1.521(3) . ?
C14 H14A 0.9800 . ?
C14 H14B 0.9800 . ?
C15 C16 1.516(3) . ?
C15 H15A 0.9800 . ?
C15 H15B 0.9800 . ?
C16 H16A 0.9700 . ?
C16 H16B 0.9700 . ?
C16 H16C 0.9700 . ?
C17 C18 1.509(3) . ?
C17 H17A 0.9800 . ?
C17 H17B 0.9800 . ?
C18 C19 1.519(4) . ?
C18 H18A 0.9800 . ?
C18 H18B 0.9800 . ?
C19 C20 1.516(4) . ?
C19 H19A 0.9800 . ?
C19 H19B 0.9800 . ?
C20 H20A 0.9700 . ?
C20 H20B 0.9700 . ?
C20 H20C 0.9700 . ?
C21 C22 1.520(3) . ?
C21 H21A 0.9800 . ?
C21 H21B 0.9800 . ?
C22 C23 1.523(3) . ?
C22 H22A 0.9800 . ?
C22 H22B 0.9800 . ?
C23 C24 1.517(4) . ?
C23 H23A 0.9800 . ?
C23 H23B 0.9800 . ?
C24 H24A 0.9700 . ?
C24 H24B 0.9700 . ?
C24 H24C 0.9700 . ?
C25 C26 1.520(3) . ?
C25 H25A 0.9800 . ?
C25 H25B 0.9800 . ?
C26 C27 1.511(4) . ?
C26 H26A 0.9800 . ?
C26 H26B 0.9800 . ?
C27 C28 1.506(6) . ?
C27 H27A 0.9800 . ?
C27 H27B 0.9800 . ?
C28 H28A 0.9700 . ?
C28 H28B 0.9700 . ?
C28 H28C 0.9700 . ?

loop_
_geom_hbond_atom_site_label_D
_geom_hbond_atom_site_label_H
_geom_hbond_atom_site_label_A
_geom_hbond_distance_DH
_geom_hbond_distance_HA
_geom_hbond_distance_DA
_geom_hbond_angle_DHA
_geom_hbond_site_symmetry_A
C13 H13B O4 0.98 2.66 3.484(3) 141.8 .
C13 H13B Br9 0.98 3.09 3.808(3) 131.5 .
C14 H14B Br9 0.98 3.14 3.711(3) 119.0 .
C17 H17A Cl1 0.98 2.83 3.570(3) 132.9 1_455
C18 H18A Br3 0.98 2.96 3.770(3) 140.5 .
C21 H21A Br4 0.98 3.06 4.020(3) 166.4 2_665
C26 H26A Br10 0.98 3.10 4.020(3) 157.1 2_666

loop_
_geom_torsion_atom_site_label_1
_geom_torsion_atom_site_label_2
_geom_torsion_atom_site_label_3
_geom_torsion_atom_site_label_4
_geom_torsion
_geom_torsion_site_symmetry_1
_geom_torsion_site_symmetry_2
_geom_torsion_site_symmetry_3
_geom_torsion_site_symmetry_4
_geom_torsion_publ_flag
O4 Ge1 O1 C1 87.4(2) . . . . ?
O3 Ge1 O1 C1 167.10(16) . . . . ?
O2 Ge1 O1 C1 7.27(16) . . . . ?
Cl1 Ge1 O1 C1 -93.89(15) . . . . ?
O4 Ge1 O2 C2 -158.38(16) . . . . ?
O1 Ge1 O2 C2 -7.64(16) . . . . ?
O3 Ge1 O2 C2 -81.4(2) . . . . ?
Cl1 Ge1 O2 C2 98.86(15) . . . . ?
O4 Ge1 O3 C7 -8.19(15) . . . . ?
O1 Ge1 O3 C7 -158.98(16) . . . . ?
O2 Ge1 O3 C7 -85.1(2) . . . . ?
Cl1 Ge1 O3 C7 94.66(14) . . . . ?
O1 Ge1 O4 C8 87.25(19) . . . . ?
O3 Ge1 O4 C8 7.84(15) . . . . ?
O2 Ge1 O4 C8 167.37(16) . . . . ?
Cl1 Ge1 O4 C8 -91.52(15) . . . . ?
Ge1 O1 C1 C6 175.2(2) . . . . ?
Ge1 O1 C1 C2 -5.5(3) . . . . ?
Ge1 O2 C2 C3 -174.0(2) . . . . ?
Ge1 O2 C2 C1 6.5(3) . . . . ?
O1 C1 C2 O2 -0.7(3) . . . . ?
C6 C1 C2 O2 178.6(2) . . . . ?
O1 C1 C2 C3 179.7(2) . . . . ?
C6 C1 C2 C3 -0.9(4) . . . . ?
O2 C2 C3 C4 -178.8(2) . . . . ?
C1 C2 C3 C4 0.7(4) . . . . ?
O2 C2 C3 Br3 1.8(3) . . . . ?
C1 C2 C3 Br3 -178.70(18) . . . . ?
C2 C3 C4 C5 -0.5(4) . . . . ?
Br3 C3 C4 C5 178.89(19) . . . . ?
C2 C3 C4 Br4 179.10(18) . . . . ?
Br3 C3 C4 Br4 -1.5(3) . . . . ?
C3 C4 C5 C6 0.5(4) . . . . ?
Br4 C4 C5 C6 -179.08(19) . . . . ?
C3 C4 C5 Br5 -179.45(18) . . . . ?
Br4 C4 C5 Br5 0.9(3) . . . . ?
O1 C1 C6 C5 -179.8(2) . . . . ?
C2 C1 C6 C5 1.0(4) . . . . ?
O1 C1 C6 Br6 0.8(3) . . . . ?
C2 C1 C6 Br6 -178.48(18) . . . . ?
C4 C5 C6 C1 -0.8(4) . . . . ?
Br5 C5 C6 C1 179.22(19) . . . . ?
C4 C5 C6 Br6 178.66(19) . . . . ?
Br5 C5 C6 Br6 -1.4(3) . . . . ?
Ge1 O3 C7 C12 -173.08(19) . . . . ?
Ge1 O3 C7 C8 6.8(2) . . . . ?
Ge1 O4 C8 C9 173.79(19) . . . . ?
Ge1 O4 C8 C7 -5.9(2) . . . . ?
O3 C7 C8 O4 -0.6(3) . . . . ?
C12 C7 C8 O4 179.3(2) . . . . ?
O3 C7 C8 C9 179.6(2) . . . . ?
C12 C7 C8 C9 -0.5(4) . . . . ?
O4 C8 C9 C10 179.4(2) . . . . ?
C7 C8 C9 C10 -0.9(4) . . . . ?
O4 C8 C9 Br9 -2.7(3) . . . . ?
C7 C8 C9 Br9 176.99(17) . . . . ?
C8 C9 C10 C11 1.1(4) . . . . ?
Br9 C9 C10 C11 -176.64(18) . . . . ?
C8 C9 C10 Br10 -178.72(18) . . . . ?
Br9 C9 C10 Br10 3.5(3) . . . . ?
C9 C10 C11 C12 -0.1(3) . . . . ?
Br10 C10 C11 C12 179.81(17) . . . . ?
C9 C10 C11 Br11 179.26(18) . . . . ?
Br10 C10 C11 Br11 -0.9(3) . . . . ?
O3 C7 C12 C11 -178.5(2) . . . . ?
C8 C7 C12 C11 1.6(3) . . . . ?
O3 C7 C12 Br12 2.2(3) . . . . ?
C8 C7 C12 Br12 -177.76(17) . . . . ?
C10 C11 C12 C7 -1.3(3) . . . . ?
Br11 C11 C12 C7 179.39(17) . . . . ?
C10 C11 C12 Br12 177.98(17) . . . . ?
Br11 C11 C12 Br12 -1.3(3) . . . . ?
C21 N1 C13 C14 -179.78(18) . . . . ?
C25 N1 C13 C14 58.2(2) . . . . ?
C17 N1 C13 C14 -60.3(2) . . . . ?
N1 C13 C14 C15 173.45(18) . . . . ?
C13 C14 C15 C16 171.7(2) . . . . ?
C21 N1 C17 C18 66.4(3) . . . . ?
C25 N1 C17 C18 -172.2(2) . . . . ?
C13 N1 C17 C18 -53.5(3) . . . . ?
N1 C17 C18 C19 -179.1(2) . . . . ?
C17 C18 C19 C20 -176.9(3) . . . . ?
C25 N1 C21 C22 50.9(3) . . . . ?
C17 N1 C21 C22 169.9(2) . . . . ?
C13 N1 C21 C22 -69.0(2) . . . . ?
N1 C21 C22 C23 177.7(2) . . . . ?
C21 C22 C23 C24 176.1(2) . . . . ?
C21 N1 C25 C26 55.3(3) . . . . ?
C17 N1 C25 C26 -64.0(3) . . . . ?
C13 N1 C25 C26 175.5(2) . . . . ?
N1 C25 C26 C27 -179.3(2) . . . . ?
C25 C26 C27 C28 64.6(3) . . . . ?
